data_7239937
loop_
_publ_author_name
'Chen, Guowei'
'Chen, Wen-Cheng'
'Ji, Shaomin'
'Zhou, Peiqi'
'CAI, Ning'
'zhan, yingying'
'Liang, Hui'
'Tan, Jihua'
'Pan, Chengqiang'
'Huo, Yanping'

_publ_section_title
;
 Polymorphic mechanoresponsive luminescent material based on
 fluorene-phenanthroimidazole hybrid by modulation of intramolecular
 conformation and intermolecular interaction
;
_journal_name_full CrystEngComm
_journal_paper_doi 10.1039/D0CE00006J
_journal_year 2020
_chemical_formula_sum 'C40 H26 N2'
_chemical_formula_weight 534.63
_chemical_properties_physical Photo-sensitive
_space_group_crystal_system monoclinic
_space_group_IT_number 14
_space_group_name_Hall '-P 2ybc'
_space_group_name_H-M_alt 'P 1 21/c 1'
_atom_sites_solution_hydrogens geom
_audit_creation_method SHELXL-2014/7
_audit_update_record
;
2018-06-02 deposited with the CCDC.	2020-02-14 downloaded from the CCDC.
;
_cell_angle_alpha 90
_cell_angle_beta 100.956(3)
_cell_angle_gamma 90
_cell_formula_units_Z 4
_cell_length_a 9.9087(2)
_cell_length_b 12.9484(3)
_cell_length_c 22.1427(7)
_cell_measurement_reflns_used 4197
_cell_measurement_temperature 150(2)
_cell_measurement_theta_max 73.4630
_cell_measurement_theta_min 3.9540
_cell_volume 2789.17(13)
_computing_structure_refinement 'SHELXL-2014/7 (Sheldrick, 2014)'
_diffrn_ambient_temperature 150(2)
_diffrn_measured_fraction_theta_full 0.994
_diffrn_measured_fraction_theta_max 0.994
_diffrn_measurement_device_type bruker-CCD
_diffrn_radiation_type CuK\a
_diffrn_radiation_wavelength 1.54178
_diffrn_reflns_av_R_equivalents 0.0361
_diffrn_reflns_av_unetI/netI 0.0436
_diffrn_reflns_Laue_measured_fraction_full 0.994
_diffrn_reflns_Laue_measured_fraction_max 0.994
_diffrn_reflns_limit_h_max 10
_diffrn_reflns_limit_h_min -11
_diffrn_reflns_limit_k_max 10
_diffrn_reflns_limit_k_min -15
_diffrn_reflns_limit_l_max 26
_diffrn_reflns_limit_l_min -18
_diffrn_reflns_number 8349
_diffrn_reflns_point_group_measured_fraction_full 0.994
_diffrn_reflns_point_group_measured_fraction_max 0.994
_diffrn_reflns_theta_full 65.974
_diffrn_reflns_theta_max 65.974
_diffrn_reflns_theta_min 3.974
_exptl_absorpt_coefficient_mu 0.568
_exptl_crystal_colour yellow
_exptl_crystal_density_diffrn 1.273
_exptl_crystal_description block
_exptl_crystal_F_000 1120
_exptl_crystal_preparation Luminescent
_exptl_crystal_size_max 0.200
_exptl_crystal_size_mid 0.190
_exptl_crystal_size_min 0.180
_refine_diff_density_max 0.326
_refine_diff_density_min -0.321
_refine_diff_density_rms 0.070
_refine_ls_extinction_coef 0.0027(4)
_refine_ls_extinction_expression Fc^*^=kFc[1+0.001xFc^2^\l^3^/sin(2\q)]^-1/4^
_refine_ls_extinction_method 'SHELXL-2014/7 (Sheldrick 2014'
_refine_ls_goodness_of_fit_ref 1.037
_refine_ls_hydrogen_treatment constr
_refine_ls_matrix_type full
_refine_ls_number_parameters 380
_refine_ls_number_reflns 4839
_refine_ls_number_restraints 0
_refine_ls_restrained_S_all 1.037
_refine_ls_R_factor_all 0.0595
_refine_ls_R_factor_gt 0.0535
_refine_ls_shift/su_max 0.032
_refine_ls_shift/su_mean 0.002
_refine_ls_structure_factor_coef Fsqd
_refine_ls_weighting_details 'w=1/[\s^2^(Fo^2^)+(0.0987P)^2^+0.1771P] where P=(Fo^2^+2Fc^2^)/3'
_refine_ls_weighting_scheme calc
_refine_ls_wR_factor_gt 0.1396
_refine_ls_wR_factor_ref 0.1484
_reflns_Friedel_coverage 0.000
_reflns_number_gt 4207
_reflns_number_total 4839
_reflns_threshold_expression 'I > 2\s(I)'
_cod_data_source_file d0ce00006j2.cif
_cod_data_source_block yy
_cod_original_sg_symbol_H-M 'P 21/c'
_cod_database_code 7239937
_shelx_shelxl_version_number 2014/7
_shelx_space_group_comment
;
The symmetry employed for this shelxl refinement is uniquely defined
by the following loop, which should always be used as a source of
symmetry information in preference to the above space-group names.
They are only intended as comments.
;
_shelx_estimated_absorpt_t_min 0.895
_shelx_estimated_absorpt_t_max 0.905

loop_
_space_group_symop_operation_xyz
'x, y, z'
'-x, y+1/2, -z+1/2'
'-x, -y, -z'
'x, -y-1/2, z-1/2'

loop_
_atom_site_label
_atom_site_type_symbol
_atom_site_fract_x
_atom_site_fract_y
_atom_site_fract_z
_atom_site_U_iso_or_equiv
_atom_site_adp_type
_atom_site_occupancy
_atom_site_site_symmetry_order
_atom_site_calc_flag
_atom_site_refinement_flags_posn
_atom_site_refinement_flags_adp
_atom_site_refinement_flags_occupancy
_atom_site_disorder_assembly
_atom_site_disorder_group
N1 N 0.24847(13) 0.33226(10) 0.43509(6) 0.0205(3) Uani 1 1 d . . . . .
N2 N 0.21626(13) 0.22991(10) 0.35169(6) 0.0217(3) Uani 1 1 d . . . . .
C1 C 0.20367(14) 0.33166(12) 0.33385(7) 0.0198(3) Uani 1 1 d . . . . .
C2 C 0.18233(15) 0.37002(12) 0.27191(7) 0.0215(4) Uani 1 1 d . . . . .
C3 C 0.16639(16) 0.30333(13) 0.22133(8) 0.0265(4) Uani 1 1 d . . . . .
H3 H 0.1685 0.2307 0.2275 0.032 Uiso 1 1 calc R U . . .
C4 C 0.14764(18) 0.34293(14) 0.16252(8) 0.0312(4) Uani 1 1 d . . . . .
H4 H 0.1367 0.2978 0.1281 0.037 Uiso 1 1 calc R U . . .
C5 C 0.14481(17) 0.44955(14) 0.15378(8) 0.0281(4) Uani 1 1 d . . . . .
H5 H 0.1319 0.4767 0.1132 0.034 Uiso 1 1 calc R U . . .
C6 C 0.16038(16) 0.51596(13) 0.20300(8) 0.0275(4) Uani 1 1 d . . . . .
H6 H 0.1581 0.5884 0.1959 0.033 Uiso 1 1 calc R U . . .
C7 C 0.17975(15) 0.47863(12) 0.26388(8) 0.0225(4) Uani 1 1 d . . . . .
C8 C 0.19487(15) 0.54770(12) 0.31736(8) 0.0241(4) Uani 1 1 d . . . . .
C9 C 0.19092(18) 0.65601(13) 0.30996(9) 0.0324(4) Uani 1 1 d . . . . .
H9 H 0.1779 0.6842 0.2696 0.039 Uiso 1 1 calc R U . . .
C10 C 0.2054(2) 0.72184(13) 0.35946(10) 0.0383(5) Uani 1 1 d . . . . .
H10 H 0.2037 0.7944 0.3531 0.046 Uiso 1 1 calc R U . . .
C11 C 0.22271(19) 0.68225(13) 0.41903(9) 0.0332(4) Uani 1 1 d . . . . .
H11 H 0.2317 0.7279 0.4531 0.040 Uiso 1 1 calc R U . . .
C12 C 0.22671(17) 0.57701(13) 0.42848(8) 0.0267(4) Uani 1 1 d . . . . .
H12 H 0.2377 0.5507 0.4692 0.032 Uiso 1 1 calc R U . . .
C13 C 0.21473(15) 0.50789(12) 0.37847(8) 0.0221(4) Uani 1 1 d . . . . .
C14 C 0.22168(14) 0.39713(12) 0.38390(7) 0.0191(3) Uani 1 1 d . . . . .
C15 C 0.26876(16) 0.36257(11) 0.49866(7) 0.0213(4) Uani 1 1 d . . . . .
C16 C 0.15655(17) 0.37064(12) 0.52771(8) 0.0268(4) Uani 1 1 d . . . . .
H16 H 0.0663 0.3568 0.5057 0.032 Uiso 1 1 calc R U . . .
C17 C 0.17789(19) 0.39908(14) 0.58894(8) 0.0324(4) Uani 1 1 d . . . . .
H17 H 0.1017 0.4060 0.6090 0.039 Uiso 1 1 calc R U . . .
C18 C 0.3100(2) 0.41762(14) 0.62136(8) 0.0325(4) Uani 1 1 d . . . . .
H18 H 0.3244 0.4350 0.6638 0.039 Uiso 1 1 calc R U . . .
C19 C 0.42032(18) 0.41066(14) 0.59173(8) 0.0336(4) Uani 1 1 d . . . . .
H19 H 0.5105 0.4245 0.6137 0.040 Uiso 1 1 calc R U . . .
C20 C 0.40040(17) 0.38371(13) 0.53014(8) 0.0282(4) Uani 1 1 d . . . . .
H20 H 0.4763 0.3798 0.5097 0.034 Uiso 1 1 calc R U . . .
C21 C 0.24372(15) 0.23202(11) 0.41236(7) 0.0209(4) Uani 1 1 d . . . . .
C22 C 0.25895(15) 0.13801(12) 0.45039(7) 0.0213(4) Uani 1 1 d . . . . .
C23 C 0.17564(16) 0.05402(12) 0.42864(7) 0.0234(4) Uani 1 1 d . . . . .
H23 H 0.1153 0.0585 0.3899 0.028 Uiso 1 1 calc R U . . .
C24 C 0.17987(16) -0.03605(12) 0.46295(8) 0.0239(4) Uani 1 1 d . . . . .
H24 H 0.1214 -0.0920 0.4475 0.029 Uiso 1 1 calc R U . . .
C25 C 0.26822(16) -0.04588(12) 0.51966(8) 0.0222(4) Uani 1 1 d . . . . .
C26 C 0.35656(16) 0.03670(12) 0.53962(8) 0.0257(4) Uani 1 1 d . . . . .
H26 H 0.4208 0.0307 0.5772 0.031 Uiso 1 1 calc R U . . .
C27 C 0.35229(17) 0.12701(12) 0.50576(8) 0.0258(4) Uani 1 1 d . . . . .
H27 H 0.4134 0.1819 0.5204 0.031 Uiso 1 1 calc R U . . .
C28 C 0.26183(16) -0.13635(11) 0.56046(7) 0.0218(4) Uani 1 1 d . . . . .
C29 C 0.13512(16) -0.18363(12) 0.56184(7) 0.0233(4) Uani 1 1 d . . . . .
H29 H 0.0562 -0.1628 0.5330 0.028 Uiso 1 1 calc R U . . .
C30 C 0.12225(15) -0.26027(12) 0.60439(7) 0.0225(4) Uani 1 1 d . . . . .
H30 H 0.0356 -0.2915 0.6048 0.027 Uiso 1 1 calc R U . . .
C31 C 0.23784(15) -0.29035(12) 0.64621(7) 0.0212(3) Uani 1 1 d . . . . .
C32 C 0.25413(16) -0.36497(12) 0.69698(7) 0.0226(4) Uani 1 1 d . . . . .
C33 C 0.15915(16) -0.42875(12) 0.71708(8) 0.0253(4) Uani 1 1 d . . . . .
H33 H 0.0650 -0.4267 0.6977 0.030 Uiso 1 1 calc R U . . .
C34 C 0.20340(18) -0.49539(13) 0.76564(8) 0.0291(4) Uani 1 1 d . . . . .
H34 H 0.1393 -0.5393 0.7799 0.035 Uiso 1 1 calc R U . . .
C35 C 0.34133(19) -0.49828(14) 0.79366(9) 0.0332(4) Uani 1 1 d . . . . .
H35 H 0.3705 -0.5448 0.8268 0.040 Uiso 1 1 calc R U . . .
C36 C 0.43743(18) -0.43436(15) 0.77417(9) 0.0352(4) Uani 1 1 d . . . . .
H36 H 0.5315 -0.4365 0.7937 0.042 Uiso 1 1 calc R U . . .
C37 C 0.39278(17) -0.36737(13) 0.72555(8) 0.0275(4) Uani 1 1 d . . . . .
C38 C 0.47429(17) -0.29319(15) 0.69383(9) 0.0371(5) Uani 1 1 d . . . . .
H38A H 0.5198 -0.2398 0.7227 0.044 Uiso 1 1 calc R U . . .
H38B H 0.5447 -0.3300 0.6758 0.044 Uiso 1 1 calc R U . . .
C39 C 0.36560(16) -0.24615(13) 0.64441(8) 0.0255(4) Uani 1 1 d . . . . .
C40 C 0.37828(16) -0.17029(12) 0.60170(8) 0.0258(4) Uani 1 1 d . . . . .
H40 H 0.4658 -0.1414 0.6004 0.031 Uiso 1 1 calc R U . . .

loop_
_atom_site_aniso_label
_atom_site_aniso_U_11
_atom_site_aniso_U_22
_atom_site_aniso_U_33
_atom_site_aniso_U_23
_atom_site_aniso_U_13
_atom_site_aniso_U_12
N1 0.0238(6) 0.0142(6) 0.0220(7) 0.0006(5) 0.0003(5) -0.0004(5)
N2 0.0239(6) 0.0153(7) 0.0248(8) 0.0011(5) 0.0018(5) 0.0007(5)
C1 0.0188(7) 0.0149(7) 0.0249(9) 0.0029(6) 0.0019(6) 0.0015(5)
C2 0.0176(7) 0.0200(8) 0.0260(9) 0.0026(7) 0.0019(6) 0.0013(6)
C3 0.0303(8) 0.0203(8) 0.0271(9) 0.0010(7) 0.0011(7) 0.0022(6)
C4 0.0354(9) 0.0307(9) 0.0256(10) -0.0006(7) 0.0013(7) 0.0020(7)
C5 0.0292(8) 0.0298(9) 0.0240(9) 0.0066(7) 0.0019(7) 0.0024(7)
C6 0.0254(8) 0.0217(8) 0.0339(10) 0.0082(7) 0.0022(7) 0.0010(6)
C7 0.0171(7) 0.0198(8) 0.0296(9) 0.0040(7) 0.0016(6) -0.0005(6)
C8 0.0212(7) 0.0182(8) 0.0319(10) 0.0040(7) 0.0021(6) 0.0004(6)
C9 0.0412(10) 0.0189(8) 0.0354(11) 0.0075(7) 0.0032(8) 0.0022(7)
C10 0.0509(11) 0.0127(8) 0.0492(12) 0.0024(8) 0.0040(9) 0.0012(7)
C11 0.0396(9) 0.0188(9) 0.0394(11) -0.0048(8) 0.0033(8) 0.0023(7)
C12 0.0296(8) 0.0190(8) 0.0306(10) -0.0010(7) 0.0029(7) 0.0009(6)
C13 0.0186(7) 0.0157(8) 0.0305(9) 0.0008(7) 0.0009(6) 0.0002(6)
C14 0.0171(7) 0.0152(7) 0.0237(9) 0.0018(6) 0.0007(6) 0.0002(5)
C15 0.0271(8) 0.0119(7) 0.0233(9) 0.0006(6) 0.0005(6) 0.0005(6)
C16 0.0261(8) 0.0213(8) 0.0320(10) -0.0026(7) 0.0026(7) -0.0020(6)
C17 0.0369(9) 0.0292(9) 0.0325(10) -0.0043(8) 0.0096(7) 0.0009(7)
C18 0.0446(10) 0.0248(9) 0.0258(10) -0.0056(7) 0.0008(7) 0.0001(8)
C19 0.0319(9) 0.0297(9) 0.0345(11) -0.0062(8) -0.0058(7) -0.0025(7)
C20 0.0243(8) 0.0261(9) 0.0324(10) -0.0032(7) 0.0011(7) -0.0018(6)
C21 0.0197(7) 0.0147(7) 0.0268(9) 0.0011(6) 0.0008(6) 0.0008(5)
C22 0.0239(7) 0.0148(7) 0.0248(9) 0.0006(6) 0.0037(6) 0.0019(6)
C23 0.0266(8) 0.0182(8) 0.0234(9) -0.0003(6) -0.0001(6) 0.0015(6)
C24 0.0288(8) 0.0134(7) 0.0274(9) -0.0015(6) 0.0003(7) -0.0014(6)
C25 0.0247(7) 0.0147(7) 0.0264(9) 0.0010(6) 0.0029(6) 0.0021(6)
C26 0.0285(8) 0.0199(8) 0.0253(9) 0.0035(7) -0.0031(6) -0.0013(6)
C27 0.0286(8) 0.0163(8) 0.0300(9) 0.0017(7) -0.0007(7) -0.0037(6)
C28 0.0267(8) 0.0135(7) 0.0240(9) -0.0001(6) 0.0020(6) 0.0003(6)
C29 0.0230(7) 0.0178(8) 0.0261(9) 0.0015(6) -0.0027(6) 0.0024(6)
C30 0.0198(7) 0.0171(8) 0.0293(9) 0.0001(6) 0.0010(6) -0.0012(6)
C31 0.0232(7) 0.0138(7) 0.0257(9) -0.0005(6) 0.0025(6) 0.0010(6)
C32 0.0254(8) 0.0157(7) 0.0256(9) -0.0002(6) 0.0024(6) 0.0034(6)
C33 0.0238(8) 0.0201(8) 0.0318(10) 0.0011(7) 0.0047(6) 0.0021(6)
C34 0.0333(9) 0.0240(9) 0.0311(10) 0.0050(7) 0.0092(7) 0.0001(7)
C35 0.0393(10) 0.0277(9) 0.0305(10) 0.0115(8) 0.0015(7) 0.0046(7)
C36 0.0285(9) 0.0361(10) 0.0371(11) 0.0119(8) -0.0039(7) 0.0012(7)
C37 0.0249(8) 0.0242(8) 0.0312(10) 0.0066(7) -0.0005(7) -0.0005(6)
C38 0.0245(8) 0.0361(10) 0.0461(12) 0.0194(9) -0.0047(7) -0.0035(7)
C39 0.0215(8) 0.0214(8) 0.0313(10) 0.0054(7) -0.0010(7) 0.0009(6)
C40 0.0219(8) 0.0191(8) 0.0345(10) 0.0046(7) 0.0008(7) -0.0026(6)

loop_
_atom_type_symbol
_atom_type_description
_atom_type_scat_dispersion_real
_atom_type_scat_dispersion_imag
_atom_type_scat_source
C C 0.0181 0.0091 'International Tables Vol C Tables 4.2.6.8 and 6.1.1.4'
H H 0.0000 0.0000 'International Tables Vol C Tables 4.2.6.8 and 6.1.1.4'
N N 0.0311 0.0180 'International Tables Vol C Tables 4.2.6.8 and 6.1.1.4'

loop_
_geom_angle_atom_site_label_1
_geom_angle_atom_site_label_2
_geom_angle_atom_site_label_3
_geom_angle
_geom_angle_site_symmetry_1
_geom_angle_site_symmetry_3
_geom_angle_publ_flag
C21 N1 C14 106.26(13) . . ?
C21 N1 C15 126.74(13) . . ?
C14 N1 C15 126.90(13) . . ?
C21 N2 C1 105.23(13) . . ?
N2 C1 C14 111.56(14) . . ?
N2 C1 C2 126.51(15) . . ?
C14 C1 C2 121.85(14) . . ?
C3 C2 C7 121.03(15) . . ?
C3 C2 C1 121.64(15) . . ?
C7 C2 C1 117.32(15) . . ?
C4 C3 C2 120.05(16) . . ?
C4 C3 H3 120.0 . . ?
C2 C3 H3 120.0 . . ?
C3 C4 C5 119.68(16) . . ?
C3 C4 H4 120.2 . . ?
C5 C4 H4 120.2 . . ?
C6 C5 C4 120.91(16) . . ?
C6 C5 H5 119.5 . . ?
C4 C5 H5 119.5 . . ?
C5 C6 C7 121.20(16) . . ?
C5 C6 H6 119.4 . . ?
C7 C6 H6 119.4 . . ?
C6 C7 C2 117.13(15) . . ?
C6 C7 C8 122.44(15) . . ?
C2 C7 C8 120.42(14) . . ?
C9 C8 C13 117.71(16) . . ?
C9 C8 C7 120.99(15) . . ?
C13 C8 C7 121.30(14) . . ?
C10 C9 C8 121.81(17) . . ?
C10 C9 H9 119.1 . . ?
C8 C9 H9 119.1 . . ?
C9 C10 C11 120.11(16) . . ?
C9 C10 H10 119.9 . . ?
C11 C10 H10 119.9 . . ?
C12 C11 C10 120.11(17) . . ?
C12 C11 H11 119.9 . . ?
C10 C11 H11 119.9 . . ?
C11 C12 C13 120.82(17) . . ?
C11 C12 H12 119.6 . . ?
C13 C12 H12 119.6 . . ?
C12 C13 C8 119.41(15) . . ?
C12 C13 C14 124.81(15) . . ?
C8 C13 C14 115.78(14) . . ?
C1 C14 N1 104.96(13) . . ?
C1 C14 C13 123.25(14) . . ?
N1 C14 C13 131.77(14) . . ?
C20 C15 C16 120.80(15) . . ?
C20 C15 N1 119.33(14) . . ?
C16 C15 N1 119.87(14) . . ?
C17 C16 C15 119.16(16) . . ?
C17 C16 H16 120.4 . . ?
C15 C16 H16 120.4 . . ?
C16 C17 C18 120.44(17) . . ?
C16 C17 H17 119.8 . . ?
C18 C17 H17 119.8 . . ?
C19 C18 C17 119.77(17) . . ?
C19 C18 H18 120.1 . . ?
C17 C18 H18 120.1 . . ?
C18 C19 C20 120.46(16) . . ?
C18 C19 H19 119.8 . . ?
C20 C19 H19 119.8 . . ?
C15 C20 C19 119.34(16) . . ?
C15 C20 H20 120.3 . . ?
C19 C20 H20 120.3 . . ?
N2 C21 N1 111.98(13) . . ?
N2 C21 C22 122.99(14) . . ?
N1 C21 C22 124.94(14) . . ?
C23 C22 C27 118.28(14) . . ?
C23 C22 C21 117.25(14) . . ?
C27 C22 C21 124.47(14) . . ?
C24 C23 C22 120.78(15) . . ?
C24 C23 H23 119.6 . . ?
C22 C23 H23 119.6 . . ?
C23 C24 C25 121.23(15) . . ?
C23 C24 H24 119.4 . . ?
C25 C24 H24 119.4 . . ?
C24 C25 C26 117.58(14) . . ?
C24 C25 C28 121.81(14) . . ?
C26 C25 C28 120.41(14) . . ?
C27 C26 C25 121.41(15) . . ?
C27 C26 H26 119.3 . . ?
C25 C26 H26 119.3 . . ?
C26 C27 C22 120.57(14) . . ?
C26 C27 H27 119.7 . . ?
C22 C27 H27 119.7 . . ?
C40 C28 C29 118.64(14) . . ?
C40 C28 C25 121.23(14) . . ?
C29 C28 C25 119.90(14) . . ?
C30 C29 C28 121.60(14) . . ?
C30 C29 H29 119.2 . . ?
C28 C29 H29 119.2 . . ?
C31 C30 C29 118.88(14) . . ?
C31 C30 H30 120.6 . . ?
C29 C30 H30 120.6 . . ?
C30 C31 C39 120.30(15) . . ?
C30 C31 C32 130.83(14) . . ?
C39 C31 C32 108.86(13) . . ?
C33 C32 C37 120.62(15) . . ?
C33 C32 C31 130.92(14) . . ?
C37 C32 C31 108.45(14) . . ?
C34 C33 C32 119.11(15) . . ?
C34 C33 H33 120.4 . . ?
C32 C33 H33 120.4 . . ?
C33 C34 C35 120.22(16) . . ?
C33 C34 H34 119.9 . . ?
C35 C34 H34 119.9 . . ?
C34 C35 C36 121.23(16) . . ?
C34 C35 H35 119.4 . . ?
C36 C35 H35 119.4 . . ?
C37 C36 C35 118.47(16) . . ?
C37 C36 H36 120.8 . . ?
C35 C36 H36 120.8 . . ?
C36 C37 C32 120.36(16) . . ?
C36 C37 C38 129.65(15) . . ?
C32 C37 C38 109.95(14) . . ?
C39 C38 C37 102.86(13) . . ?
C39 C38 H38A 111.2 . . ?
C37 C38 H38A 111.2 . . ?
C39 C38 H38B 111.2 . . ?
C37 C38 H38B 111.2 . . ?
H38A C38 H38B 109.1 . . ?
C40 C39 C31 120.68(14) . . ?
C40 C39 C38 129.48(15) . . ?
C31 C39 C38 109.84(14) . . ?
C39 C40 C28 119.84(14) . . ?
C39 C40 H40 120.1 . . ?
C28 C40 H40 120.1 . . ?

loop_
_geom_bond_atom_site_label_1
_geom_bond_atom_site_label_2
_geom_bond_distance
_geom_bond_site_symmetry_2
_geom_bond_publ_flag
N1 C21 1.390(2) . ?
N1 C14 1.395(2) . ?
N1 C15 1.438(2) . ?
N2 C21 1.319(2) . ?
N2 C1 1.374(2) . ?
C1 C14 1.380(2) . ?
C1 C2 1.436(2) . ?
C2 C3 1.399(2) . ?
C2 C7 1.417(2) . ?
C3 C4 1.379(2) . ?
C3 H3 0.9500 . ?
C4 C5 1.394(2) . ?
C4 H4 0.9500 . ?
C5 C6 1.374(3) . ?
C5 H5 0.9500 . ?
C6 C7 1.410(2) . ?
C6 H6 0.9500 . ?
C7 C8 1.469(2) . ?
C8 C9 1.412(2) . ?
C8 C13 1.426(2) . ?
C9 C10 1.374(3) . ?
C9 H9 0.9500 . ?
C10 C11 1.395(3) . ?
C10 H10 0.9500 . ?
C11 C12 1.378(2) . ?
C11 H11 0.9500 . ?
C12 C13 1.411(2) . ?
C12 H12 0.9500 . ?
C13 C14 1.440(2) . ?
C15 C20 1.384(2) . ?
C15 C16 1.390(2) . ?
C16 C17 1.382(2) . ?
C16 H16 0.9500 . ?
C17 C18 1.389(3) . ?
C17 H17 0.9500 . ?
C18 C19 1.380(3) . ?
C18 H18 0.9500 . ?
C19 C20 1.385(3) . ?
C19 H19 0.9500 . ?
C20 H20 0.9500 . ?
C21 C22 1.471(2) . ?
C22 C23 1.395(2) . ?
C22 C27 1.396(2) . ?
C23 C24 1.388(2) . ?
C23 H23 0.9500 . ?
C24 C25 1.394(2) . ?
C24 H24 0.9500 . ?
C25 C26 1.399(2) . ?
C25 C28 1.488(2) . ?
C26 C27 1.385(2) . ?
C26 H26 0.9500 . ?
C27 H27 0.9500 . ?
C28 C40 1.399(2) . ?
C28 C29 1.402(2) . ?
C29 C30 1.391(2) . ?
C29 H29 0.9500 . ?
C30 C31 1.385(2) . ?
C30 H30 0.9500 . ?
C31 C39 1.397(2) . ?
C31 C32 1.468(2) . ?
C32 C33 1.387(2) . ?
C32 C37 1.399(2) . ?
C33 C34 1.383(2) . ?
C33 H33 0.9500 . ?
C34 C35 1.390(2) . ?
C34 H34 0.9500 . ?
C35 C36 1.391(3) . ?
C35 H35 0.9500 . ?
C36 C37 1.388(2) . ?
C36 H36 0.9500 . ?
C37 C38 1.511(2) . ?
C38 C39 1.510(2) . ?
C38 H38A 0.9900 . ?
C38 H38B 0.9900 . ?
C39 C40 1.386(2) . ?
C40 H40 0.9500 . ?

loop_
_geom_torsion_atom_site_label_1
_geom_torsion_atom_site_label_2
_geom_torsion_atom_site_label_3
_geom_torsion_atom_site_label_4
_geom_torsion
_geom_torsion_site_symmetry_1
_geom_torsion_site_symmetry_2
_geom_torsion_site_symmetry_3
_geom_torsion_site_symmetry_4
_geom_torsion_publ_flag
C21 N2 C1 C14 -0.81(17) . . . . ?
C21 N2 C1 C2 175.83(14) . . . . ?
N2 C1 C2 C3 2.6(2) . . . . ?
C14 C1 C2 C3 178.92(14) . . . . ?
N2 C1 C2 C7 -176.60(14) . . . . ?
C14 C1 C2 C7 -0.3(2) . . . . ?
C7 C2 C3 C4 -0.1(2) . . . . ?
C1 C2 C3 C4 -179.26(14) . . . . ?
C2 C3 C4 C5 0.1(2) . . . . ?
C3 C4 C5 C6 0.0(3) . . . . ?
C4 C5 C6 C7 0.0(2) . . . . ?
C5 C6 C7 C2 0.0(2) . . . . ?
C5 C6 C7 C8 -179.18(14) . . . . ?
C3 C2 C7 C6 0.1(2) . . . . ?
C1 C2 C7 C6 179.27(13) . . . . ?
C3 C2 C7 C8 179.23(13) . . . . ?
C1 C2 C7 C8 -1.6(2) . . . . ?
C6 C7 C8 C9 -0.2(2) . . . . ?
C2 C7 C8 C9 -179.27(14) . . . . ?
C6 C7 C8 C13 -179.83(14) . . . . ?
C2 C7 C8 C13 1.1(2) . . . . ?
C13 C8 C9 C10 -0.1(2) . . . . ?
C7 C8 C9 C10 -179.74(16) . . . . ?
C8 C9 C10 C11 -0.9(3) . . . . ?
C9 C10 C11 C12 0.7(3) . . . . ?
C10 C11 C12 C13 0.6(3) . . . . ?
C11 C12 C13 C8 -1.5(2) . . . . ?
C11 C12 C13 C14 178.13(15) . . . . ?
C9 C8 C13 C12 1.3(2) . . . . ?
C7 C8 C13 C12 -179.05(14) . . . . ?
C9 C8 C13 C14 -178.43(14) . . . . ?
C7 C8 C13 C14 1.2(2) . . . . ?
N2 C1 C14 N1 0.79(16) . . . . ?
C2 C1 C14 N1 -176.03(13) . . . . ?
N2 C1 C14 C13 179.61(13) . . . . ?
C2 C1 C14 C13 2.8(2) . . . . ?
C21 N1 C14 C1 -0.45(15) . . . . ?
C15 N1 C14 C1 -177.07(13) . . . . ?
C21 N1 C14 C13 -179.13(15) . . . . ?
C15 N1 C14 C13 4.3(2) . . . . ?
C12 C13 C14 C1 177.13(14) . . . . ?
C8 C13 C14 C1 -3.2(2) . . . . ?
C12 C13 C14 N1 -4.4(3) . . . . ?
C8 C13 C14 N1 175.29(14) . . . . ?
C21 N1 C15 C20 93.11(19) . . . . ?
C14 N1 C15 C20 -90.95(19) . . . . ?
C21 N1 C15 C16 -87.09(19) . . . . ?
C14 N1 C15 C16 88.86(19) . . . . ?
C20 C15 C16 C17 -0.7(2) . . . . ?
N1 C15 C16 C17 179.50(15) . . . . ?
C15 C16 C17 C18 -1.1(3) . . . . ?
C16 C17 C18 C19 2.0(3) . . . . ?
C17 C18 C19 C20 -1.0(3) . . . . ?
C16 C15 C20 C19 1.6(3) . . . . ?
N1 C15 C20 C19 -178.56(15) . . . . ?
C18 C19 C20 C15 -0.8(3) . . . . ?
C1 N2 C21 N1 0.50(16) . . . . ?
C1 N2 C21 C22 177.15(13) . . . . ?
C14 N1 C21 N2 -0.03(16) . . . . ?
C15 N1 C21 N2 176.59(13) . . . . ?
C14 N1 C21 C22 -176.61(13) . . . . ?
C15 N1 C21 C22 0.0(2) . . . . ?
N2 C21 C22 C23 -35.0(2) . . . . ?
N1 C21 C22 C23 141.24(15) . . . . ?
N2 C21 C22 C27 143.83(16) . . . . ?
N1 C21 C22 C27 -40.0(2) . . . . ?
C27 C22 C23 C24 3.7(2) . . . . ?
C21 C22 C23 C24 -177.43(14) . . . . ?
C22 C23 C24 C25 -0.7(2) . . . . ?
C23 C24 C25 C26 -2.6(2) . . . . ?
C23 C24 C25 C28 172.27(15) . . . . ?
C24 C25 C26 C27 2.9(2) . . . . ?
C28 C25 C26 C27 -171.97(15) . . . . ?
C25 C26 C27 C22 0.0(3) . . . . ?
C23 C22 C27 C26 -3.3(2) . . . . ?
C21 C22 C27 C26 177.89(15) . . . . ?
C24 C25 C28 C40 152.15(16) . . . . ?
C26 C25 C28 C40 -33.2(2) . . . . ?
C24 C25 C28 C29 -33.4(2) . . . . ?
C26 C25 C28 C29 141.28(17) . . . . ?
C40 C28 C29 C30 2.3(2) . . . . ?
C25 C28 C29 C30 -172.33(15) . . . . ?
C28 C29 C30 C31 -0.1(2) . . . . ?
C29 C30 C31 C39 -1.7(2) . . . . ?
C29 C30 C31 C32 177.36(15) . . . . ?
C30 C31 C32 C33 1.6(3) . . . . ?
C39 C31 C32 C33 -179.28(17) . . . . ?
C30 C31 C32 C37 179.92(17) . . . . ?
C39 C31 C32 C37 -0.95(18) . . . . ?
C37 C32 C33 C34 -0.4(2) . . . . ?
C31 C32 C33 C34 177.81(16) . . . . ?
C32 C33 C34 C35 -0.2(3) . . . . ?
C33 C34 C35 C36 0.5(3) . . . . ?
C34 C35 C36 C37 -0.3(3) . . . . ?
C35 C36 C37 C32 -0.2(3) . . . . ?
C35 C36 C37 C38 -177.54(19) . . . . ?
C33 C32 C37 C36 0.5(3) . . . . ?
C31 C32 C37 C36 -178.02(16) . . . . ?
C33 C32 C37 C38 178.37(16) . . . . ?
C31 C32 C37 C38 -0.2(2) . . . . ?
C36 C37 C38 C39 178.70(19) . . . . ?
C32 C37 C38 C39 1.1(2) . . . . ?
C30 C31 C39 C40 1.3(3) . . . . ?
C32 C31 C39 C40 -177.95(15) . . . . ?
C30 C31 C39 C38 -179.08(16) . . . . ?
C32 C31 C39 C38 1.7(2) . . . . ?
C37 C38 C39 C40 177.89(18) . . . . ?
C37 C38 C39 C31 -1.7(2) . . . . ?
C31 C39 C40 C28 0.9(3) . . . . ?
C38 C39 C40 C28 -178.63(18) . . . . ?
C29 C28 C40 C39 -2.6(2) . . . . ?
C25 C28 C40 C39 171.87(15) . . . . ?
